data_7035624
loop_
_publ_author_name
'Yuan, Jian'
'Hughes, Russell P.'
'Rheingold, Arnold L.'

_publ_section_title
;
 A (pentafluoroethyl)(trifluoromethyl)carbene complex of iridium and
 reductive activation of its sp(3)\a, \b, and \g carbon-fluorine bonds to
 give perfluoro-2-butyne, perfluoro-1,2,3-butatriene and
 perfluoro-1-irida-2-methyl-2-cyclobutene) complexes.
;
_journal_issue 45
_journal_name_full 'Dalton transactions (Cambridge, England : 2003)'
_journal_page_first 19518
_journal_page_last 19527
_journal_paper_doi 10.1039/c5dt02075a
_journal_volume 44
_journal_year 2015
_chemical_formula_sum 'C15 H15 F8 Ir O'
_chemical_formula_weight 555.47
_chemical_name_systematic
; 
 ? 
;
_space_group_IT_number 2
_symmetry_cell_setting triclinic
_symmetry_space_group_name_Hall '-P 1'
_symmetry_space_group_name_H-M 'P -1'
_atom_sites_solution_hydrogens geom
_atom_sites_solution_primary direct
_atom_sites_solution_secondary difmap
_audit_creation_method SHELXL-97
_audit_update_record
;
2015-05-29 deposited with the CCDC.
2015-07-03 downloaded from the CCDC.
;
_cell_angle_alpha 67.025(7)
_cell_angle_beta 77.333(8)
_cell_angle_gamma 82.147(7)
_cell_formula_units_Z 4
_cell_length_a 8.859(5)
_cell_length_b 13.268(7)
_cell_length_c 15.839(8)
_cell_measurement_reflns_used 9961
_cell_measurement_temperature 100(2)
_cell_measurement_theta_max 0.00
_cell_measurement_theta_min 0.00
_cell_volume 1669.6(15)
_computing_cell_refinement 'Bruker SMART'
_computing_data_collection 'Bruker SMART'
_computing_data_reduction 'Bruker SAINT'
_computing_molecular_graphics 'Bruker SHELXTL'
_computing_publication_material 'Bruker SHELXTL'
_computing_structure_refinement 'SHELXL-97 (Sheldrick, 1997)'
_computing_structure_solution 'SHELXS-97 (Sheldrick, 1990)'
_diffrn_ambient_temperature 100(2)
_diffrn_measured_fraction_theta_full 0.994
_diffrn_measured_fraction_theta_max 0.989
_diffrn_measurement_device_type 'CCD area detector'
_diffrn_measurement_method 'phi and omega scans'
_diffrn_radiation_monochromator graphite
_diffrn_radiation_source 'fine-focus sealed tube'
_diffrn_radiation_type MoK\a
_diffrn_radiation_wavelength 0.71073
_diffrn_reflns_av_R_equivalents 0.0331
_diffrn_reflns_av_sigmaI/netI 0.0338
_diffrn_reflns_limit_h_max 10
_diffrn_reflns_limit_h_min -10
_diffrn_reflns_limit_k_max 15
_diffrn_reflns_limit_k_min -15
_diffrn_reflns_limit_l_max 17
_diffrn_reflns_limit_l_min -19
_diffrn_reflns_number 20486
_diffrn_reflns_theta_full 25.00
_diffrn_reflns_theta_max 25.40
_diffrn_reflns_theta_min 1.42
_exptl_absorpt_coefficient_mu 8.080
_exptl_absorpt_correction_T_max 0.4988
_exptl_absorpt_correction_T_min 0.2106
_exptl_absorpt_correction_type multi-scan
_exptl_absorpt_process_details SADABS
_exptl_crystal_colour orange
_exptl_crystal_density_diffrn 2.210
_exptl_crystal_density_method 'not measured'
_exptl_crystal_description plate
_exptl_crystal_F_000 1048
_exptl_crystal_size_max 0.28
_exptl_crystal_size_mid 0.20
_exptl_crystal_size_min 0.10
_refine_diff_density_max 3.644
_refine_diff_density_min -1.941
_refine_diff_density_rms 0.201
_refine_ls_extinction_method none
_refine_ls_goodness_of_fit_ref 1.077
_refine_ls_hydrogen_treatment constr
_refine_ls_matrix_type full
_refine_ls_number_parameters 451
_refine_ls_number_reflns 6070
_refine_ls_number_restraints 0
_refine_ls_restrained_S_all 1.077
_refine_ls_R_factor_all 0.0406
_refine_ls_R_factor_gt 0.0337
_refine_ls_shift/su_max 0.017
_refine_ls_shift/su_mean 0.001
_refine_ls_structure_factor_coef Fsqd
_refine_ls_weighting_details 'calc w=1/[\s^2^(Fo^2^)+(0.0400P)^2^+11.0000P] where P=(Fo^2^+2Fc^2^)/3'
_refine_ls_weighting_scheme calc
_refine_ls_wR_factor_gt 0.0814
_refine_ls_wR_factor_ref 0.0873
_reflns_number_gt 5310
_reflns_number_total 6070
_reflns_threshold_expression >2sigma(I)
_cod_data_source_file c5dt02075a2.cif
_cod_data_source_block rph463
_cod_depositor_comments
;
The following automatic conversions were performed:

'_symmetry_cell_setting' value 'Triclinic' changed to 'triclinic'
according to
/usr/data/users/saulius/crontab/automatic-downloads/rss-feeds/RSC/lib/dictionaries/cif_core.dic
dictionary named 'cif_core.dic' version 2.4.2 from 2011-04-26.

Automatic conversion script
Id: cif_fix_values 3271 2015-04-21 07:52:19Z andrius 

 Adding full bibliography for 7035622--7035624.cif.
;
_cod_original_cell_volume 1669.7(15)
_cod_original_sg_symbol_H-M P-1
_cod_database_code 7035624

loop_
_symmetry_equiv_pos_as_xyz
'x, y, z'
'-x, -y, -z'

loop_
_atom_site_label
_atom_site_type_symbol
_atom_site_fract_x
_atom_site_fract_y
_atom_site_fract_z
_atom_site_U_iso_or_equiv
_atom_site_adp_type
_atom_site_occupancy
_atom_site_symmetry_multiplicity
_atom_site_calc_flag
_atom_site_refinement_flags
Ir1 Ir 0.34353(3) 0.16198(2) 0.117494(17) 0.01818(9) Uani 1 1 d .
Ir1' Ir -0.10039(3) -0.59088(2) 0.353070(17) 0.01932(9) Uani 1 1 d .
F1 F 0.1767(5) -0.0588(3) 0.1903(3) 0.0308(9) Uani 1 1 d .
F1' F 0.2547(5) -0.6184(4) 0.3550(3) 0.0399(11) Uani 1 1 d .
F2 F 0.0933(5) -0.0357(4) 0.3201(3) 0.0360(10) Uani 1 1 d .
F2' F 0.2989(5) -0.6052(4) 0.2120(4) 0.0431(12) Uani 1 1 d .
F3 F 0.2801(5) -0.1553(3) 0.3082(3) 0.0316(10) Uani 1 1 d .
F3' F 0.3310(5) -0.4684(4) 0.2460(3) 0.0355(10) Uani 1 1 d .
F4' F 0.1821(5) -0.3994(4) 0.1072(3) 0.0327(10) Uani 1 1 d .
F4 F 0.3536(5) -0.0457(3) 0.3964(3) 0.0297(9) Uani 1 1 d .
F5 F 0.4617(5) 0.1089(3) 0.3144(3) 0.0282(9) Uani 1 1 d .
F5' F -0.0664(5) -0.4081(3) 0.1375(3) 0.0283(9) Uani 1 1 d .
F6 F 0.6835(5) 0.0133(4) 0.2228(3) 0.0362(10) Uani 1 1 d .
F6' F 0.1381(5) -0.2932(4) 0.2378(3) 0.0336(10) Uani 1 1 d .
F7' F 0.0502(6) -0.2148(4) 0.1092(3) 0.0409(11) Uani 1 1 d .
F7 F 0.6556(5) -0.0689(4) 0.3725(3) 0.0374(11) Uani 1 1 d .
F8 F 0.5812(5) -0.1425(4) 0.2910(3) 0.0381(11) Uani 1 1 d .
F8' F -0.1064(5) -0.2877(4) 0.2387(3) 0.0359(10) Uani 1 1 d .
O1 O 0.6019(6) 0.2717(4) 0.1348(4) 0.0368(13) Uani 1 1 d .
O1' O -0.3597(6) -0.4394(5) 0.2740(4) 0.0443(15) Uani 1 1 d .
C1 C 0.1276(8) 0.1773(6) 0.0582(5) 0.0219(14) Uani 1 1 d .
C1' C -0.0201(8) -0.7647(6) 0.4413(5) 0.0236(15) Uani 1 1 d .
C2' C -0.0485(8) -0.7010(5) 0.4979(5) 0.0225(14) Uani 1 1 d .
C2 C 0.2530(8) 0.1419(6) 0.0006(5) 0.0221(14) Uani 1 1 d .
C3 C 0.3650(8) 0.2243(6) -0.0387(5) 0.0247(15) Uani 1 1 d .
C3' C -0.2083(8) -0.6609(6) 0.5041(5) 0.0260(16) Uani 1 1 d .
C4 C 0.3051(8) 0.3132(5) -0.0085(4) 0.0202(14) Uani 1 1 d .
C4' C -0.2796(8) -0.7041(6) 0.4546(5) 0.0270(16) Uani 1 1 d .
C5 C 0.1625(7) 0.2832(5) 0.0539(5) 0.0204(14) Uani 1 1 d .
C5' C -0.1636(8) -0.7642(6) 0.4120(5) 0.0218(14) Uani 1 1 d .
C6' C 0.1225(8) -0.8339(6) 0.4250(6) 0.0326(17) Uani 1 1 d .
H6'A H 0.1200 -0.9047 0.4774 0.049 Uiso 1 1 calc R
H6'B H 0.2143 -0.7966 0.4196 0.049 Uiso 1 1 calc R
H6'C H 0.1269 -0.8459 0.3672 0.049 Uiso 1 1 calc R
C6 C -0.0243(8) 0.1283(6) 0.1036(5) 0.0277(16) Uani 1 1 d .
H6A H -0.0931 0.1515 0.0578 0.042 Uiso 1 1 calc R
H6B H -0.0708 0.1530 0.1549 0.042 Uiso 1 1 calc R
H6C H -0.0094 0.0482 0.1281 0.042 Uiso 1 1 calc R
C7 C 0.2614(8) 0.0443(6) -0.0257(5) 0.0269(16) Uani 1 1 d .
H7A H 0.2110 0.0636 -0.0796 0.040 Uiso 1 1 calc R
H7B H 0.2087 -0.0158 0.0269 0.040 Uiso 1 1 calc R
H7C H 0.3702 0.0210 -0.0417 0.040 Uiso 1 1 calc R
C7' C 0.0626(10) -0.6873(7) 0.5515(5) 0.0356(18) Uani 1 1 d .
H7'A H 0.0571 -0.7491 0.6115 0.053 Uiso 1 1 calc R
H7'B H 0.0350 -0.6187 0.5622 0.053 Uiso 1 1 calc R
H7'C H 0.1682 -0.6853 0.5156 0.053 Uiso 1 1 calc R
C8 C 0.5114(8) 0.2225(6) -0.1077(5) 0.0301(17) Uani 1 1 d .
H8A H 0.4888 0.2548 -0.1711 0.045 Uiso 1 1 calc R
H8B H 0.5525 0.1466 -0.0948 0.045 Uiso 1 1 calc R
H8C H 0.5884 0.2650 -0.1021 0.045 Uiso 1 1 calc R
C8' C -0.2888(10) -0.5944(6) 0.5612(5) 0.039(2) Uani 1 1 d .
H8'A H -0.3257 -0.6438 0.6253 0.059 Uiso 1 1 calc R
H8'B H -0.3770 -0.5509 0.5340 0.059 Uiso 1 1 calc R
H8'C H -0.2159 -0.5453 0.5615 0.059 Uiso 1 1 calc R
C9 C 0.3781(9) 0.4208(6) -0.0387(5) 0.0301(17) Uani 1 1 d .
H9A H 0.3439 0.4727 -0.0957 0.045 Uiso 1 1 calc R
H9B H 0.4912 0.4092 -0.0506 0.045 Uiso 1 1 calc R
H9C H 0.3468 0.4505 0.0108 0.045 Uiso 1 1 calc R
C9' C -0.4482(9) -0.6901(7) 0.4489(7) 0.044(2) Uani 1 1 d .
H9'A H -0.5038 -0.7490 0.5012 0.066 Uiso 1 1 calc R
H9'B H -0.4608 -0.6929 0.3900 0.066 Uiso 1 1 calc R
H9'C H -0.4903 -0.6190 0.4520 0.066 Uiso 1 1 calc R
C10 C 0.0513(8) 0.3546(6) 0.0952(5) 0.0272(16) Uani 1 1 d .
H10A H -0.0151 0.3997 0.0506 0.041 Uiso 1 1 calc R
H10B H 0.1091 0.4021 0.1093 0.041 Uiso 1 1 calc R
H10C H -0.0130 0.3085 0.1527 0.041 Uiso 1 1 calc R
C10' C -0.1902(10) -0.8301(6) 0.3591(6) 0.0342(18) Uani 1 1 d .
H10D H -0.2165 -0.9042 0.4027 0.051 Uiso 1 1 calc R
H10E H -0.0959 -0.8342 0.3145 0.051 Uiso 1 1 calc R
H10F H -0.2756 -0.7949 0.3255 0.051 Uiso 1 1 calc R
C11' C -0.2526(8) -0.4916(6) 0.2971(5) 0.0309(17) Uani 1 1 d .
C11 C 0.5042(9) 0.2234(6) 0.1351(5) 0.0274(16) Uani 1 1 d .
C12 C 0.2233(9) -0.0521(6) 0.2624(5) 0.0280(16) Uani 1 1 d .
C12' C 0.2356(8) -0.5503(6) 0.2695(5) 0.0292(16) Uani 1 1 d .
C13' C 0.0682(7) -0.5115(6) 0.2632(5) 0.0211(14) Uani 1 1 d .
C13 C 0.3365(8) 0.0347(6) 0.2341(5) 0.0233(15) Uani 1 1 d .
C14 C 0.4306(8) 0.0142(6) 0.3086(5) 0.0258(15) Uani 1 1 d .
C14' C 0.0543(8) -0.4098(6) 0.1778(5) 0.0247(15) Uani 1 1 d .
C15' C 0.0352(9) -0.2996(6) 0.1917(5) 0.0279(16) Uani 1 1 d .
C15 C 0.5892(9) -0.0471(6) 0.2985(5) 0.0291(16) Uani 1 1 d .

loop_
_atom_site_aniso_label
_atom_site_aniso_U_11
_atom_site_aniso_U_22
_atom_site_aniso_U_33
_atom_site_aniso_U_23
_atom_site_aniso_U_13
_atom_site_aniso_U_12
Ir1 0.01763(14) 0.01778(15) 0.01992(15) -0.00740(11) -0.00317(10) -0.00286(10)
Ir1' 0.02012(14) 0.01972(15) 0.01788(15) -0.00596(11) -0.00402(10) -0.00270(10)
F1 0.044(3) 0.022(2) 0.027(2) -0.0040(18) -0.0128(19) -0.0113(18)
F1' 0.027(2) 0.047(3) 0.032(2) 0.005(2) -0.0118(18) -0.007(2)
F2 0.030(2) 0.040(3) 0.037(3) -0.016(2) 0.0076(19) -0.0125(19)
F2' 0.030(2) 0.056(3) 0.056(3) -0.038(3) -0.005(2) 0.008(2)
F3 0.041(2) 0.017(2) 0.032(2) -0.0003(18) -0.0104(19) -0.0057(17)
F3' 0.026(2) 0.042(3) 0.039(3) -0.013(2) -0.0048(19) -0.0126(19)
F4' 0.035(2) 0.036(2) 0.024(2) -0.010(2) 0.0005(18) -0.0066(19)
F4 0.030(2) 0.035(2) 0.022(2) -0.0093(19) -0.0013(17) -0.0046(18)
F5 0.032(2) 0.029(2) 0.031(2) -0.0162(19) -0.0102(18) -0.0022(17)
F5' 0.030(2) 0.034(2) 0.025(2) -0.0109(19) -0.0107(17) -0.0072(17)
F6 0.024(2) 0.047(3) 0.032(2) -0.011(2) 0.0032(18) -0.0056(19)
F6' 0.037(2) 0.035(2) 0.035(2) -0.016(2) -0.0097(19) -0.0074(19)
F7' 0.059(3) 0.030(2) 0.029(2) -0.004(2) -0.007(2) -0.009(2)
F7 0.035(2) 0.044(3) 0.036(3) -0.014(2) -0.016(2) 0.004(2)
F8 0.034(2) 0.033(2) 0.053(3) -0.023(2) -0.010(2) 0.0040(19)
F8' 0.033(2) 0.040(3) 0.038(3) -0.020(2) -0.0038(19) 0.0000(19)
O1 0.031(3) 0.032(3) 0.049(4) -0.009(3) -0.015(3) -0.010(2)
O1' 0.024(3) 0.038(3) 0.051(4) 0.008(3) -0.015(3) 0.002(2)
C1 0.021(3) 0.026(4) 0.023(4) -0.013(3) -0.008(3) 0.001(3)
C1' 0.026(4) 0.027(4) 0.019(3) -0.012(3) 0.000(3) -0.002(3)
C2' 0.032(4) 0.015(3) 0.015(3) 0.000(3) -0.003(3) -0.003(3)
C2 0.020(3) 0.023(4) 0.021(3) -0.007(3) -0.003(3) 0.002(3)
C3 0.025(4) 0.024(4) 0.021(4) -0.007(3) 0.002(3) -0.004(3)
C3' 0.033(4) 0.020(4) 0.016(3) -0.001(3) -0.001(3) 0.003(3)
C4 0.029(4) 0.012(3) 0.015(3) 0.002(3) -0.006(3) -0.002(3)
C4' 0.027(4) 0.021(4) 0.024(4) 0.001(3) -0.003(3) -0.002(3)
C5 0.021(3) 0.023(4) 0.022(3) -0.013(3) -0.007(3) -0.001(3)
C5' 0.022(3) 0.024(4) 0.023(4) -0.009(3) -0.010(3) -0.002(3)
C6' 0.029(4) 0.028(4) 0.036(4) -0.011(4) -0.003(3) 0.004(3)
C6 0.020(3) 0.033(4) 0.032(4) -0.014(3) -0.004(3) -0.003(3)
C7 0.033(4) 0.023(4) 0.027(4) -0.013(3) -0.006(3) 0.000(3)
C7' 0.045(5) 0.036(5) 0.027(4) -0.010(4) -0.009(3) -0.012(4)
C8 0.027(4) 0.035(4) 0.024(4) -0.010(3) 0.003(3) -0.001(3)
C8' 0.051(5) 0.030(4) 0.027(4) -0.010(4) 0.005(4) 0.009(4)
C9 0.036(4) 0.019(4) 0.033(4) -0.004(3) -0.008(3) -0.008(3)
C9' 0.022(4) 0.038(5) 0.064(6) -0.010(4) -0.008(4) -0.002(3)
C10 0.026(4) 0.031(4) 0.031(4) -0.017(3) -0.009(3) 0.004(3)
C10' 0.052(5) 0.027(4) 0.032(4) -0.012(4) -0.015(4) -0.009(3)
C11' 0.023(4) 0.028(4) 0.031(4) 0.001(3) -0.004(3) -0.007(3)
C11 0.032(4) 0.018(4) 0.029(4) -0.005(3) -0.006(3) -0.001(3)
C12 0.031(4) 0.028(4) 0.026(4) -0.011(3) -0.004(3) -0.006(3)
C12' 0.027(4) 0.036(4) 0.028(4) -0.014(4) -0.004(3) -0.006(3)
C13' 0.019(3) 0.029(4) 0.021(3) -0.012(3) -0.007(3) -0.006(3)
C13 0.025(4) 0.023(4) 0.027(4) -0.015(3) -0.002(3) 0.000(3)
C14 0.025(4) 0.029(4) 0.025(4) -0.012(3) -0.002(3) -0.005(3)
C14' 0.023(3) 0.028(4) 0.024(4) -0.010(3) -0.004(3) -0.007(3)
C15' 0.033(4) 0.030(4) 0.023(4) -0.010(3) -0.006(3) -0.006(3)
C15 0.031(4) 0.028(4) 0.028(4) -0.009(3) -0.006(3) -0.002(3)

loop_
_atom_type_symbol
_atom_type_description
_atom_type_scat_dispersion_real
_atom_type_scat_dispersion_imag
_atom_type_scat_source
C C 0.0033 0.0016 'International Tables Vol C Tables 4.2.6.8 and 6.1.1.4'
H H 0.0000 0.0000 'International Tables Vol C Tables 4.2.6.8 and 6.1.1.4'
O O 0.0106 0.0060 'International Tables Vol C Tables 4.2.6.8 and 6.1.1.4'
F F 0.0171 0.0103 'International Tables Vol C Tables 4.2.6.8 and 6.1.1.4'
Ir Ir -1.4442 7.9887 'International Tables Vol C Tables 4.2.6.8 and 6.1.1.4'

loop_
_geom_angle_atom_site_label_1
_geom_angle_atom_site_label_2
_geom_angle_atom_site_label_3
_geom_angle
C11 Ir1 C13 94.9(3)
C11 Ir1 C5 114.1(3)
C13 Ir1 C5 132.7(3)
C11 Ir1 C3 104.1(3)
C13 Ir1 C3 147.0(3)
C5 Ir1 C3 62.2(2)
C11 Ir1 C4 91.6(3)
C13 Ir1 C4 169.6(3)
C5 Ir1 C4 36.9(2)
C3 Ir1 C4 37.1(2)
C11 Ir1 C1 151.4(3)
C13 Ir1 C1 110.1(3)
C5 Ir1 C1 37.9(2)
C3 Ir1 C1 61.7(2)
C4 Ir1 C1 61.8(2)
C11 Ir1 C2 140.2(3)
C13 Ir1 C2 116.7(3)
C5 Ir1 C2 62.1(2)
C3 Ir1 C2 36.9(2)
C4 Ir1 C2 61.5(2)
C1 Ir1 C2 36.5(2)
C11' Ir1' C13' 94.1(3)
C11' Ir1' C5' 113.8(3)
C13' Ir1' C5' 134.6(3)
C11' Ir1' C3' 104.3(3)
C13' Ir1' C3' 145.8(3)
C5' Ir1' C3' 62.4(3)
C11' Ir1' C4' 91.3(3)
C13' Ir1' C4' 172.0(3)
C5' Ir1' C4' 37.4(2)
C3' Ir1' C4' 36.9(3)
C11' Ir1' C2' 140.7(3)
C13' Ir1' C2' 116.8(3)
C5' Ir1' C2' 61.5(2)
C3' Ir1' C2' 37.0(2)
C4' Ir1' C2' 61.2(3)
C11' Ir1' C1' 150.6(3)
C13' Ir1' C1' 111.8(3)
C5' Ir1' C1' 37.3(2)
C3' Ir1' C1' 61.6(2)
C4' Ir1' C1' 61.7(2)
C2' Ir1' C1' 36.1(2)
C2 C1 C5 107.6(6)
C2 C1 C6 128.5(6)
C5 C1 C6 123.3(6)
C2 C1 Ir1 72.7(4)
C5 C1 Ir1 69.4(4)
C6 C1 Ir1 130.3(5)
C2' C1' C5' 107.4(6)
C2' C1' C6' 127.6(7)
C5' C1' C6' 124.5(6)
C2' C1' Ir1' 72.2(4)
C5' C1' Ir1' 68.6(4)
C6' C1' Ir1' 131.0(5)
C1' C2' C3' 108.4(6)
C1' C2' C7' 126.3(7)
C3' C2' C7' 124.9(6)
C1' C2' Ir1' 71.8(4)
C3' C2' Ir1' 69.3(4)
C7' C2' Ir1' 129.8(5)
C1 C2 C3 108.0(6)
C1 C2 C7 127.2(6)
C3 C2 C7 124.3(6)
C1 C2 Ir1 70.7(4)
C3 C2 Ir1 70.3(4)
C7 C2 Ir1 130.4(5)
C2 C3 C4 108.1(6)
C2 C3 C8 125.5(6)
C4 C3 C8 126.1(6)
C2 C3 Ir1 72.9(4)
C4 C3 Ir1 71.7(4)
C8 C3 Ir1 126.0(5)
C4' C3' C2' 107.8(6)
C4' C3' C8' 126.1(7)
C2' C3' C8' 125.8(7)
C4' C3' Ir1' 71.6(4)
C2' C3' Ir1' 73.8(4)
C8' C3' Ir1' 125.0(5)
C5 C4 C3 108.1(6)
C5 C4 C9 125.5(6)
C3 C4 C9 126.4(6)
C5 C4 Ir1 69.8(4)
C3 C4 Ir1 71.2(4)
C9 C4 Ir1 125.4(5)
C3' C4' C5' 108.3(6)
C3' C4' C9' 125.7(7)
C5' C4' C9' 125.9(7)
C3' C4' Ir1' 71.5(4)
C5' C4' Ir1' 70.6(4)
C9' C4' Ir1' 124.3(5)
C4 C5 C1 108.0(5)
C4 C5 C10 126.8(6)
C1 C5 C10 124.3(6)
C4 C5 Ir1 73.2(4)
C1 C5 Ir1 72.8(4)
C10 C5 Ir1 128.1(5)
C4' C5' C1' 107.9(6)
C4' C5' C10' 126.2(6)
C1' C5' C10' 125.3(6)
C4' C5' Ir1' 72.1(4)
C1' C5' Ir1' 74.1(4)
C10' C5' Ir1' 126.8(5)
O1' C11' Ir1' 170.2(7)
O1 C11 Ir1 171.1(7)
F1 C12 F2 106.4(6)
F1 C12 F3 104.4(5)
F2 C12 F3 105.5(6)
F1 C12 C13 113.3(6)
F2 C12 C13 112.5(6)
F3 C12 C13 114.0(6)
F1' C12' F3' 105.4(6)
F1' C12' F2' 105.9(6)
F3' C12' F2' 104.9(6)
F1' C12' C13' 113.1(6)
F3' C12' C13' 114.0(6)
F2' C12' C13' 112.8(6)
C12' C13' C14' 111.9(6)
C12' C13' Ir1' 121.9(5)
C14' C13' Ir1' 126.2(5)
C12 C13 C14 111.9(6)
C12 C13 Ir1 121.7(5)
C14 C13 Ir1 126.3(5)
F5 C14 F4 104.9(5)
F5 C14 C13 112.4(6)
F4 C14 C13 112.2(6)
F5 C14 C15 104.6(6)
F4 C14 C15 105.1(6)
C13 C14 C15 116.6(6)
F5' C14' F4' 103.9(5)
F5' C14' C13' 113.5(5)
F4' C14' C13' 112.5(6)
F5' C14' C15' 104.7(6)
F4' C14' C15' 104.7(5)
C13' C14' C15' 116.3(6)
F6' C15' F8' 108.6(6)
F6' C15' F7' 108.3(6)
F8' C15' F7' 107.0(6)
F6' C15' C14' 111.7(6)
F8' C15' C14' 110.0(6)
F7' C15' C14' 111.0(6)
F8 C15 F6 107.5(6)
F8 C15 F7 106.8(6)
F6 C15 F7 108.0(6)
F8 C15 C14 113.0(6)
F6 C15 C14 110.2(6)
F7 C15 C14 111.1(6)

loop_
_geom_bond_atom_site_label_1
_geom_bond_atom_site_label_2
_geom_bond_distance
Ir1 C11 1.854(8)
Ir1 C13 1.952(7)
Ir1 C5 2.216(7)
Ir1 C3 2.254(7)
Ir1 C4 2.261(6)
Ir1 C1 2.262(7)
Ir1 C2 2.288(7)
Ir1' C11' 1.862(8)
Ir1' C13' 1.922(7)
Ir1' C5' 2.218(7)
Ir1' C3' 2.237(7)
Ir1' C4' 2.238(7)
Ir1' C2' 2.296(7)
Ir1' C1' 2.291(7)
F1 C12 1.333(8)
F1' C12' 1.335(9)
F2 C12 1.355(8)
F2' C12' 1.363(8)
F3 C12 1.360(8)
F3' C12' 1.353(8)
F4' C14' 1.385(8)
F4 C14 1.379(8)
F5 C14 1.363(8)
F5' C14' 1.355(8)
F6 C15 1.332(8)
F6' C15' 1.317(9)
F7' C15' 1.344(8)
F7 C15 1.340(9)
F8 C15 1.328(8)
F8' C15' 1.335(8)
O1 C11 1.144(9)
O1' C11' 1.135(9)
C1 C2 1.426(9)
C1 C5 1.453(9)
C1 C6 1.483(9)
C1' C2' 1.419(9)
C1' C5' 1.445(10)
C1' C6' 1.495(9)
C2' C3' 1.439(10)
C2' C7' 1.501(10)
C2 C3 1.436(10)
C2 C7 1.496(9)
C3 C4 1.435(9)
C3 C8 1.506(9)
C3' C4' 1.418(11)
C3' C8' 1.508(10)
C4 C5 1.419(9)
C4 C9 1.506(9)
C4' C5' 1.428(10)
C4' C9' 1.498(10)
C5 C10 1.497(9)
C5' C10' 1.495(10)
C12 C13 1.500(10)
C12' C13' 1.513(10)
C13' C14' 1.506(10)
C13 C14 1.510(10)
C14 C15 1.534(10)
C14' C15' 1.543(10)
